data_4126638
loop_
_publ_author_name
'Berezhnaia, Veronika'
'Roy, Myriam'
'Vanthuyne, Nicolas'
'Villa, Marco'
'Naubron, Jean-Val\`ere'
'Rodriguez, Jean'
'Coquerel, Yoann'
'Gingras, Marc'

_publ_section_title
;
 A Chiral Nanographene Propeller Embedding Six Enantiomerically Stable
 [5]Helicene Units.
;
_journal_name_full 'Journal of the American Chemical Society'
_journal_paper_doi 10.1021/jacs.7b07622
_journal_year 2017
_chemical_formula_moiety '1.33(C66 H36)'
_chemical_formula_sum 'C88 H48'
_chemical_formula_weight 1105.26
_space_group_crystal_system trigonal
_space_group_IT_number 148
_space_group_name_Hall '-R 3'
_space_group_name_H-M_alt 'R -3'
_symmetry_space_group_name_Hall '-R 3'
_symmetry_space_group_name_H-M 'R -3 :H'
_atom_sites_solution_hydrogens geom
_atom_sites_solution_primary dual
_audit_creation_date 2017-03-30
_audit_creation_method
;
Olex2 1.2
(compiled 2017.03.02 svn.r3394 for OlexSys, GUI svn.r5324)
;
_cell_angle_alpha 90
_cell_angle_beta 90
_cell_angle_gamma 120
_cell_formula_units_Z 18
_cell_length_a 30.7121(3)
_cell_length_b 30.7121(3)
_cell_length_c 35.4811(4)
_cell_measurement_reflns_used 65412
_cell_measurement_temperature 293
_cell_measurement_theta_max 70.8630
_cell_measurement_theta_min 3.5860
_cell_volume 28983.2(5)
_computing_cell_refinement 'CrysAlisPro 1.171.39.18b (Rigaku OD, 2015)'
_computing_data_collection 'CrysAlisPro 1.171.39.18b (Rigaku OD, 2015)'
_computing_data_reduction 'CrysAlisPro 1.171.39.18b (Rigaku OD, 2015)'
_computing_molecular_graphics 'Olex2 (Dolomanov et al., 2009)'
_computing_publication_material 'Olex2 (Dolomanov et al., 2009)'
_computing_structure_refinement 'ShelXL (Sheldrick, 2015)'
_computing_structure_solution 'ShelXT (Sheldrick, 2015)'
_diffrn_ambient_temperature 293
_diffrn_detector 'CCD plate'
_diffrn_detector_area_resol_mean 5.3048
_diffrn_detector_type AtlasS2
_diffrn_measured_fraction_theta_full 1.000
_diffrn_measured_fraction_theta_max 0.995
_diffrn_measurement_details
;
List of Runs (angles in degrees, time in seconds):

  # Type    Start    End  Width  t~exp~   \w     \q     \k     \f   Frames
--------------------------------------------------------------------------
  1  \w    -44.00  52.00   1.00    5.00    --  -17.77  77.00 120.00   96
  2  \w    -45.00  55.00   1.00    5.00    --  -17.77  57.00-150.00  100
  3  \w    -29.00  -1.00   1.00    5.00    --   22.00 119.00  38.52   28
  4  \w    -26.00  -1.00   1.00    5.00    --   26.00 119.00 173.43   25
  5  \w    -28.00  -2.00   1.00    5.00    --   26.00 121.00 -30.51   26
  6  \w    -42.00  60.00   1.00    5.00    --   30.00 -66.00  13.56  102
  7  \w     10.00  64.00   1.00    5.00    --   34.00 -66.00-136.91   54
  8  \w     12.00  42.00   1.00    5.00    --   46.00  81.00-124.81   30
  9  \w     11.00  36.00   1.00    5.00    --   46.00  84.00  96.49   25
 10  \w     12.00  38.00   1.00    5.00    --   46.00  83.00 139.93   26
 11  \w     16.00  45.00   1.00    5.00    --   50.00  82.00  22.28   29
 12  \w     16.00  41.00   1.00    5.00    --   50.00  82.00 -60.84   25
 13  \w     67.00 106.00   1.00    5.00    --   58.00  77.00 133.68   39
 14  \w     99.00 125.00   1.00    5.00    --   58.00  75.00-153.99   26
 15  \w     27.00  53.00   1.00    5.00    --   58.00  75.00-153.99   26
 16  \w     25.00  65.00   1.00    5.00    --   58.00  77.00 133.68   40
 17  \w     26.00  77.00   1.00    5.00    --   58.00  75.00 -96.18   51
 18  \w     31.00  57.00   1.00   15.00    --   62.00  76.00 -36.21   26
 19  \w     33.00  62.00   1.00   15.00    --   66.00  77.00 -88.48   29
 20  \w     34.00  69.00   1.00   15.00    --   66.00  75.00  10.97   35
 21  \w     38.00  71.00   1.00   15.00    --   70.00  77.00-153.41   33
 22  \w     37.00  76.00   1.00   15.00    --   70.00  77.00 157.12   39
 23  \w     38.00  74.00   1.00   15.00    --   70.00  76.00  75.51   36
 24  \w     41.00  67.00   1.00   15.00    --   74.00  77.00  38.73   26
 25  \w     43.00  74.00   1.00   15.00    --   74.00  75.00 -61.17   31
 26  \w    114.00 140.00   1.00   15.00    --   74.00  76.00 105.51   26
 27  \w     43.00  75.00   1.00   15.00    --   74.00  76.00 105.51   32
 28  \w     69.00 166.00   1.00   15.00    --  101.41  77.00-150.00   97
 29  \w     98.00 164.00   1.00   15.00    --  101.41  77.00 150.00   66
 30  \w     40.00  99.00   1.00   15.00    --  101.41-125.00-120.00   59
 31  \w     69.00  95.00   1.00   15.00    --  101.41  77.00 150.00   26
 32  \w     69.00 177.00   1.00   15.00    --  101.41  77.00  60.00  108
 33  \w     48.00 121.00   1.00   15.00    --  101.41-125.00-180.00   73
 34  \w     33.00 108.00   1.00   15.00    --  101.41 -94.00 -90.00   75
 35  \w    103.00 178.00   1.00   15.00    --  101.41  77.00 -60.00   75
 36  \w     69.00  97.00   1.00   15.00    --  101.41  77.00 -60.00   28
 37  \w    119.00 146.00   1.00   15.00    --  101.41  77.00  30.00   27
 38  \w     69.00 114.00   1.00   15.00    --  101.41  77.00  30.00   45
 39  \w     70.00 151.00   1.00   15.00    --  101.41  77.00 -90.00   81
 40  \w     70.00 178.00   1.00   15.00    --  101.41  77.00-120.00  108
 41  \w     69.00 167.00   1.00   15.00    --  101.41  77.00-180.00   98
 42  \w     69.00 143.00   1.00   15.00    --  101.41  77.00 -30.00   74
 43  \w    146.00 178.00   1.00   15.00    --  101.41  77.00  90.00   32
 44  \w    108.00 143.00   1.00   15.00    --  101.41  77.00  90.00   35
 45  \w    104.00 152.00   1.00   15.00    --  101.41  77.00 120.00   48
 46  \w     69.00 103.00   1.00   15.00    --  101.41  77.00  90.00   34
 47  \w     69.00  99.00   1.00   15.00    --  101.41  77.00 120.00   30
 48  \w     69.00 178.00   1.00   15.00    --  101.41  77.00   0.00  109
 49  \w     45.00 133.00   1.00   15.00    --  101.41 -77.00 -30.00   88
;
_diffrn_measurement_device 'four-circle diffractometer'
_diffrn_measurement_device_type 'SuperNova, Dual, Cu at home/near, AtlasS2'
_diffrn_measurement_method '\w scans'
_diffrn_orient_matrix_type 'CrysAlisPro convention (1999,Acta A55,543-557)'
_diffrn_orient_matrix_UB_11 0.0185670000
_diffrn_orient_matrix_UB_12 0.0248912000
_diffrn_orient_matrix_UB_13 -0.0388515000
_diffrn_orient_matrix_UB_21 -0.0043543000
_diffrn_orient_matrix_UB_22 -0.0489780000
_diffrn_orient_matrix_UB_23 -0.0152591000
_diffrn_orient_matrix_UB_31 -0.0547006000
_diffrn_orient_matrix_UB_32 -0.0183275000
_diffrn_orient_matrix_UB_33 -0.0119894000
_diffrn_radiation_monochromator mirror
_diffrn_radiation_probe x-ray
_diffrn_radiation_type CuK\a
_diffrn_radiation_wavelength 1.54184
_diffrn_reflns_av_R_equivalents 0.0309
_diffrn_reflns_av_unetI/netI 0.0102
_diffrn_reflns_Laue_measured_fraction_full 1.000
_diffrn_reflns_Laue_measured_fraction_max 0.995
_diffrn_reflns_limit_h_max 36
_diffrn_reflns_limit_h_min -37
_diffrn_reflns_limit_k_max 37
_diffrn_reflns_limit_k_min -37
_diffrn_reflns_limit_l_max 43
_diffrn_reflns_limit_l_min -43
_diffrn_reflns_number 146519
_diffrn_reflns_point_group_measured_fraction_full 1.000
_diffrn_reflns_point_group_measured_fraction_max 0.995
_diffrn_reflns_theta_full 67.684
_diffrn_reflns_theta_max 71.041
_diffrn_reflns_theta_min 3.549
_diffrn_source 'micro-focus sealed X-ray tube'
_diffrn_source_type 'SuperNova (Cu) X-ray Source'
_exptl_absorpt_coefficient_mu 0.493
_exptl_absorpt_correction_T_max 1.00000
_exptl_absorpt_correction_T_min 0.71197
_exptl_absorpt_correction_type multi-scan
_exptl_absorpt_process_details
;
CrysAlisPro 1.171.39.18b (Rigaku Oxford Diffraction, 2015)
Empirical absorption correction using spherical harmonics,
 implemented in SCALE3 ABSPACK scaling algorithm.
;
_exptl_crystal_colour yellow
_exptl_crystal_colour_primary yellow
_exptl_crystal_density_diffrn 1.140
_exptl_crystal_description prism
_exptl_crystal_F_000 10368
_exptl_crystal_size_max 0.32
_exptl_crystal_size_mid 0.32
_exptl_crystal_size_min 0.16
_refine_diff_density_max 0.205
_refine_diff_density_min -0.185
_refine_diff_density_rms 0.034
_refine_ls_extinction_method none
_refine_ls_goodness_of_fit_ref 1.076
_refine_ls_hydrogen_treatment constr
_refine_ls_matrix_type full
_refine_ls_number_parameters 793
_refine_ls_number_reflns 12403
_refine_ls_number_restraints 0
_refine_ls_restrained_S_all 1.076
_refine_ls_R_factor_all 0.0526
_refine_ls_R_factor_gt 0.0491
_refine_ls_shift/su_max 0.000
_refine_ls_shift/su_mean 0.000
_refine_ls_structure_factor_coef Fsqd
_refine_ls_weighting_details 'w=1/[\s^2^(Fo^2^)+(0.0726P)^2^+22.8012P] where P=(Fo^2^+2Fc^2^)/3'
_refine_ls_weighting_scheme calc
_refine_ls_wR_factor_gt 0.1454
_refine_ls_wR_factor_ref 0.1484
_reflns_Friedel_coverage 0.000
_reflns_number_gt 11273
_reflns_number_total 12403
_reflns_threshold_expression 'I > 2\s(I)'
_cod_data_source_file ja7b07622_si_002.cif
_cod_data_source_block ber031
_cod_original_cell_volume 28983.2(7)
_cod_database_code 4126638
_shelx_shelxl_version_number 2016/4
_chemical_oxdiff_formula 'c66 h66'
_shelx_space_group_comment
;
The symmetry employed for this shelxl refinement is uniquely defined
by the following loop, which should always be used as a source of
symmetry information in preference to the above space-group names.
They are only intended as comments.
;
_diffrn_oxdiff_ac3_digest_frames
;
0157a45ece252a35b997dde4b913667dd100027a40b
;
_reflns_odcompleteness_completeness 99.97
_reflns_odcompleteness_iscentric 1
_reflns_odcompleteness_theta 64.99
_olex2_refinement_description
;
1. Fixed Uiso
 At 1.2 times of:
  All C(H) groups
2.a Aromatic/amide H refined with riding coordinates:
 C66(H66), C9(H9), C49(H49), C50(H50), C8(H8), C25(H25), C65(H65), C55(H55),
 C28(H28), C14(H14), C52(H52), C19(H19), C11(H11), C29(H29), C24(H24), C60(H60),
  C45(H45), C74(H74), C73(H73), C79(H79), C63(H63), C71(H71), C54(H54),
 C90(H90), C22(H22), C34(H34), C12(H12), C31(H31), C53(H53), C13(H13), C44(H44),
  C39(H39), C33(H33), C20(H20), C80(H80), C21(H21), C32(H32), C61(H61),
 C85(H85), C62(H62), C69(H69), C70(H70), C40(H40), C82(H82), C84(H84), C42(H42),
  C41(H41), C83(H83)
;
_olex2_submission_special_instructions 'No special instructions were received'
_oxdiff_exptl_absorpt_empirical_details
;
Empirical correction (ABSPACK) includes:
- Absorption correction using spherical harmonics
- Frame scaling
;
_oxdiff_exptl_absorpt_empirical_full_max 1.293
_oxdiff_exptl_absorpt_empirical_full_min 0.778

loop_
_space_group_symop_operation_xyz
'x, y, z'
'-y, x-y, z'
'-x+y, -x, z'
'x+2/3, y+1/3, z+1/3'
'-y+2/3, x-y+1/3, z+1/3'
'-x+y+2/3, -x+1/3, z+1/3'
'x+1/3, y+2/3, z+2/3'
'-y+1/3, x-y+2/3, z+2/3'
'-x+y+1/3, -x+2/3, z+2/3'
'-x, -y, -z'
'y, -x+y, -z'
'x-y, x, -z'
'-x+2/3, -y+1/3, -z+1/3'
'y+2/3, -x+y+1/3, -z+1/3'
'x-y+2/3, x+1/3, -z+1/3'
'-x+1/3, -y+2/3, -z+2/3'
'y+1/3, -x+y+2/3, -z+2/3'
'x-y+1/3, x+2/3, -z+2/3'

loop_
_atom_site_label
_atom_site_type_symbol
_atom_site_fract_x
_atom_site_fract_y
_atom_site_fract_z
_atom_site_U_iso_or_equiv
_atom_site_adp_type
_atom_site_occupancy
_atom_site_site_symmetry_order
_atom_site_calc_flag
_atom_site_refinement_flags_posn
C48 C 0.39839(5) 0.13713(5) 0.41991(4) 0.0424(3) Uani 1 1 d .
C6 C 0.37416(5) 0.24307(5) 0.43545(4) 0.0418(3) Uani 1 1 d .
C5 C 0.38612(5) 0.20944(5) 0.41579(4) 0.0414(3) Uani 1 1 d .
C26 C 0.33591(5) 0.25520(5) 0.42335(4) 0.0431(3) Uani 1 1 d .
C47 C 0.40661(5) 0.18444(5) 0.43586(4) 0.0420(3) Uani 1 1 d .
C57 C 0.38474(5) 0.12564(5) 0.38198(4) 0.0413(3) Uani 1 1 d .
C2 C 0.41403(6) 0.23331(6) 0.49233(4) 0.0449(3) Uani 1 1 d .
C3 C 0.42651(6) 0.20135(6) 0.47309(4) 0.0450(3) Uani 1 1 d .
C17 C 0.33108(5) 0.29274(5) 0.44203(4) 0.0425(3) Uani 1 1 d .
C58 C 0.39134(6) 0.16696(5) 0.35777(4) 0.0421(3) Uani 1 1 d .
C56 C 0.36164(6) 0.07383(5) 0.36967(4) 0.0440(3) Uani 1 1 d .
C16 C 0.37228(5) 0.32687(5) 0.46651(4) 0.0426(3) Uani 1 1 d .
C67 C 0.38614(5) 0.20542(5) 0.37467(4) 0.0423(3) Uani 1 1 d .
C1 C 0.39393(6) 0.25942(6) 0.47163(4) 0.0445(3) Uani 1 1 d .
C15 C 0.38836(6) 0.37956(5) 0.47137(4) 0.0453(3) Uani 1 1 d .
C51 C 0.36104(6) 0.03745(6) 0.39456(4) 0.0471(3) Uani 1 1 d .
C18 C 0.28420(6) 0.29314(6) 0.43876(4) 0.0472(3) Uani 1 1 d .
C7 C 0.39960(6) 0.30743(5) 0.48404(4) 0.0436(3) Uani 1 1 d .
C27 C 0.41498(6) 0.23189(6) 0.53350(4) 0.0469(3) Uani 1 1 d .
C66 C 0.38927(6) 0.24500(6) 0.35160(4) 0.0487(3) Uani 1 1 d .
H66 H 0.385798 0.270512 0.362727 0.058 Uiso 1 1 calc R
C46 C 0.46574(6) 0.19412(6) 0.49048(4) 0.0481(3) Uani 1 1 d .
C59 C 0.40631(6) 0.17205(6) 0.31867(4) 0.0464(3) Uani 1 1 d .
C36 C 0.44240(6) 0.21275(6) 0.55179(4) 0.0476(3) Uani 1 1 d .
C88 C 0.59269(6) 0.39945(6) 0.68260(5) 0.0482(3) Uani 1 1 d .
C10 C 0.42566(6) 0.40782(6) 0.49875(4) 0.0478(3) Uani 1 1 d .
C37 C 0.47760(6) 0.20555(6) 0.52873(4) 0.0484(3) Uani 1 1 d .
C89 C 0.56158(6) 0.41202(6) 0.65949(5) 0.0517(4) Uani 1 1 d .
C9 C 0.44978(6) 0.38541(6) 0.51786(5) 0.0521(4) Uani 1 1 d .
H9 H 0.473572 0.403587 0.536284 0.063 Uiso 1 1 calc R
C75 C 0.58539(6) 0.35051(6) 0.68063(5) 0.0471(3) Uani 1 1 d .
C49 C 0.39595(6) 0.09876(6) 0.44430(4) 0.0476(3) Uani 1 1 d .
H49 H 0.405723 0.106472 0.469351 0.057 Uiso 1 1 calc R
C50 C 0.37981(6) 0.05181(6) 0.43167(5) 0.0510(4) Uani 1 1 d .
H50 H 0.381000 0.028372 0.447589 0.061 Uiso 1 1 calc R
C8 C 0.43891(6) 0.33812(6) 0.50987(4) 0.0494(3) Uani 1 1 d .
H8 H 0.457280 0.325209 0.521348 0.059 Uiso 1 1 calc R
C25 C 0.29772(6) 0.22318(6) 0.39720(4) 0.0497(4) Uani 1 1 d .
H25 H 0.301058 0.198489 0.384547 0.060 Uiso 1 1 calc R
C65 C 0.39712(7) 0.24636(6) 0.31417(5) 0.0547(4) Uani 1 1 d .
H65 H 0.396225 0.271141 0.299683 0.066 Uiso 1 1 calc R
C72 C 0.51969(6) 0.37312(7) 0.64016(5) 0.0541(4) Uani 1 1 d .
C64 C 0.40672(7) 0.21056(6) 0.29650(4) 0.0522(4) Uani 1 1 d .
C35 C 0.43150(6) 0.19820(6) 0.59101(4) 0.0514(4) Uani 1 1 d .
C30 C 0.39993(6) 0.21112(6) 0.61150(5) 0.0532(4) Uani 1 1 d .
C23 C 0.24839(6) 0.26198(6) 0.41141(5) 0.0525(4) Uani 1 1 d .
C55 C 0.33580(7) 0.05591(6) 0.33521(5) 0.0565(4) Uani 1 1 d .
H55 H 0.333526 0.078377 0.318879 0.068 Uiso 1 1 calc R
C76 C 0.62454(6) 0.34043(6) 0.69370(5) 0.0470(3) Uani 1 1 d .
C28 C 0.38145(6) 0.24178(6) 0.55476(5) 0.0515(4) Uani 1 1 d .
H28 H 0.363056 0.254094 0.542515 0.062 Uiso 1 1 calc R
C78 C 0.67597(6) 0.42915(6) 0.70924(5) 0.0497(4) Uani 1 1 d .
C14 C 0.37167(7) 0.40603(6) 0.44867(5) 0.0576(4) Uani 1 1 d .
H14 H 0.349141 0.389327 0.429182 0.069 Uiso 1 1 calc R
C87 C 0.63394(6) 0.43542(6) 0.70587(5) 0.0504(4) Uani 1 1 d .
C52 C 0.33883(7) -0.01319(6) 0.38304(5) 0.0601(4) Uani 1 1 d .
H52 H 0.339539 -0.036649 0.399218 0.072 Uiso 1 1 calc R
C19 C 0.27011(7) 0.31970(7) 0.46370(5) 0.0578(4) Uani 1 1 d .
H19 H 0.291773 0.338268 0.483153 0.069 Uiso 1 1 calc R
C11 C 0.43990(7) 0.45864(6) 0.50513(6) 0.0601(4) Uani 1 1 d .
H11 H 0.462540 0.476330 0.524324 0.072 Uiso 1 1 calc R
C29 C 0.37589(7) 0.23368(6) 0.59212(5) 0.0560(4) Uani 1 1 d .
H29 H 0.355874 0.243068 0.605536 0.067 Uiso 1 1 calc R
C24 C 0.25713(6) 0.22786(6) 0.39044(5) 0.0556(4) Uani 1 1 d .
H24 H 0.234511 0.208412 0.371730 0.067 Uiso 1 1 calc R
C77 C 0.67290(6) 0.38221(6) 0.69700(5) 0.0474(3) Uani 1 1 d .
C60 C 0.42498(7) 0.14278(7) 0.30174(5) 0.0589(4) Uani 1 1 d .
H60 H 0.428140 0.119277 0.316221 0.071 Uiso 1 1 calc R
C45 C 0.49749(6) 0.18374(7) 0.46731(5) 0.0566(4) Uani 1 1 d .
H45 H 0.489564 0.176145 0.441979 0.068 Uiso 1 1 calc R
C74 C 0.54351(6) 0.31293(6) 0.66006(5) 0.0533(4) Uani 1 1 d .
H74 H 0.538310 0.280403 0.659080 0.064 Uiso 1 1 calc R
C38 C 0.52566(6) 0.21355(6) 0.54233(5) 0.0553(4) Uani 1 1 d .
C73 C 0.51134(6) 0.32355(7) 0.64204(5) 0.0574(4) Uani 1 1 d .
H73 H 0.482964 0.297659 0.630553 0.069 Uiso 1 1 calc R
C79 C 0.71862(6) 0.46544(7) 0.72975(5) 0.0588(4) Uani 1 1 d .
H79 H 0.746329 0.461080 0.732392 0.071 Uiso 1 1 calc R
C86 C 0.63246(7) 0.47458(6) 0.72727(5) 0.0564(4) Uani 1 1 d .
C63 C 0.41992(8) 0.21463(8) 0.25804(5) 0.0681(5) Uani 1 1 d .
H63 H 0.418698 0.239025 0.243289 0.082 Uiso 1 1 calc R
C71 C 0.48870(7) 0.38434(8) 0.61827(6) 0.0667(5) Uani 1 1 d .
H71 H 0.460856 0.358435 0.606277 0.080 Uiso 1 1 calc R
C54 C 0.31404(8) 0.00649(7) 0.32521(5) 0.0684(5) Uani 1 1 d .
H54 H 0.297362 -0.004088 0.302258 0.082 Uiso 1 1 calc R
C90 C 0.57220(7) 0.46167(7) 0.65227(6) 0.0648(5) Uani 1 1 d .
H90 H 0.600915 0.488461 0.662655 0.078 Uiso 1 1 calc R
C22 C 0.20305(7) 0.26303(8) 0.40752(6) 0.0677(5) Uani 1 1 d .
H22 H 0.180375 0.244083 0.388680 0.081 Uiso 1 1 calc R
C34 C 0.44784(8) 0.16837(7) 0.61009(5) 0.0635(4) Uani 1 1 d .
H34 H 0.466225 0.156633 0.597096 0.076 Uiso 1 1 calc R
C12 C 0.42123(7) 0.48200(7) 0.48385(7) 0.0696(5) Uani 1 1 d .
H12 H 0.430545 0.515320 0.488617 0.084 Uiso 1 1 calc R
C31 C 0.39143(7) 0.19967(8) 0.65010(5) 0.0670(5) Uani 1 1 d .
H31 H 0.372709 0.210451 0.663757 0.080 Uiso 1 1 calc R
C53 C 0.31652(8) -0.02831(7) 0.34896(6) 0.0705(5) Uani 1 1 d .
H53 H 0.302975 -0.061624 0.341460 0.085 Uiso 1 1 calc R
C13 C 0.38802(8) 0.45585(7) 0.45480(6) 0.0697(5) Uani 1 1 d .
H13 H 0.376699 0.472497 0.439240 0.084 Uiso 1 1 calc R
C44 C 0.53875(7) 0.18471(8) 0.48144(6) 0.0659(5) Uani 1 1 d .
H44 H 0.557098 0.174941 0.466312 0.079 Uiso 1 1 calc R
C39 C 0.54704(7) 0.23779(7) 0.57689(6) 0.0665(5) Uani 1 1 d .
H39 H 0.530005 0.249400 0.591745 0.080 Uiso 1 1 calc R
C43 C 0.55457(7) 0.20044(7) 0.51904(6) 0.0645(5) Uani 1 1 d .
C33 C 0.43693(8) 0.15662(9) 0.64742(6) 0.0758(6) Uani 1 1 d .
H33 H 0.447993 0.136918 0.659308 0.091 Uiso 1 1 calc R
C20 C 0.22548(7) 0.31880(8) 0.45996(7) 0.0718(5) Uani 1 1 d .
H20 H 0.217064 0.336584 0.476829 0.086 Uiso 1 1 calc R
C81 C 0.67679(8) 0.51177(7) 0.74527(6) 0.0649(5) Uani 1 1 d .
C80 C 0.71976(7) 0.50608(7) 0.74548(6) 0.0666(5) Uani 1 1 d .
H80 H 0.749273 0.530716 0.756630 0.080 Uiso 1 1 calc R
C21 C 0.19226(8) 0.29124(8) 0.43085(7) 0.0778(6) Uani 1 1 d .
H21 H 0.162772 0.292316 0.427546 0.093 Uiso 1 1 calc R
C32 C 0.40984(8) 0.17338(9) 0.66779(6) 0.0764(6) Uani 1 1 d .
H32 H 0.404347 0.166615 0.693440 0.092 Uiso 1 1 calc R
C61 C 0.43839(9) 0.14843(8) 0.26461(5) 0.0742(6) Uani 1 1 d .
H61 H 0.450328 0.128651 0.254118 0.089 Uiso 1 1 calc R
C85 C 0.58762(8) 0.47584(8) 0.73423(6) 0.0687(5) Uani 1 1 d .
H85 H 0.557370 0.450309 0.724660 0.082 Uiso 1 1 calc R
C62 C 0.43433(10) 0.18373(8) 0.24221(5) 0.0787(6) Uani 1 1 d .
H62 H 0.441487 0.185951 0.216583 0.094 Uiso 1 1 calc R
C69 C 0.54140(9) 0.47125(8) 0.63047(6) 0.0757(6) Uani 1 1 d .
H69 H 0.549333 0.504346 0.626485 0.091 Uiso 1 1 calc R
C70 C 0.49863(9) 0.43268(9) 0.61421(6) 0.0764(6) Uani 1 1 d .
H70 H 0.476833 0.439532 0.600642 0.092 Uiso 1 1 calc R
C40 C 0.59231(8) 0.24446(10) 0.58886(7) 0.0849(7) Uani 1 1 d .
H40 H 0.605792 0.260655 0.611619 0.102 Uiso 1 1 calc R
C82 C 0.67593(10) 0.55139(9) 0.76482(7) 0.0860(7) Uani 1 1 d .
H82 H 0.705565 0.577237 0.774943 0.103 Uiso 1 1 calc R
C84 C 0.58777(10) 0.51344(10) 0.75456(7) 0.0864(7) Uani 1 1 d .
H84 H 0.557777 0.513207 0.758817 0.104 Uiso 1 1 calc R
C42 C 0.60057(8) 0.20599(10) 0.53296(7) 0.0876(7) Uani 1 1 d .
H42 H 0.618531 0.195044 0.518522 0.105 Uiso 1 1 calc R
C41 C 0.61831(9) 0.22718(11) 0.56720(8) 0.0976(8) Uani 1 1 d .
H41 H 0.648103 0.230169 0.576250 0.117 Uiso 1 1 calc R
C83 C 0.63254(12) 0.55227(10) 0.76903(8) 0.0972(8) Uani 1 1 d .
H83 H 0.632666 0.578891 0.781627 0.117 Uiso 1 1 calc R

loop_
_atom_site_aniso_label
_atom_site_aniso_U_11
_atom_site_aniso_U_22
_atom_site_aniso_U_33
_atom_site_aniso_U_23
_atom_site_aniso_U_13
_atom_site_aniso_U_12
C48 0.0440(7) 0.0426(7) 0.0452(7) -0.0006(6) -0.0019(6) 0.0250(6)
C6 0.0439(7) 0.0386(7) 0.0441(7) -0.0025(6) -0.0025(6) 0.0215(6)
C5 0.0431(7) 0.0384(7) 0.0434(7) -0.0024(6) -0.0029(6) 0.0209(6)
C26 0.0454(8) 0.0406(7) 0.0448(7) -0.0025(6) -0.0038(6) 0.0225(6)
C47 0.0448(7) 0.0429(7) 0.0408(7) -0.0023(6) -0.0016(6) 0.0237(6)
C57 0.0451(7) 0.0407(7) 0.0431(7) 0.0002(6) 0.0006(6) 0.0251(6)
C2 0.0466(8) 0.0456(8) 0.0455(8) -0.0038(6) -0.0047(6) 0.0253(7)
C3 0.0479(8) 0.0453(8) 0.0448(8) -0.0021(6) -0.0042(6) 0.0256(7)
C17 0.0450(8) 0.0406(7) 0.0440(7) -0.0015(6) -0.0027(6) 0.0229(6)
C58 0.0476(8) 0.0405(7) 0.0419(7) -0.0005(6) -0.0024(6) 0.0248(6)
C56 0.0480(8) 0.0410(7) 0.0471(8) 0.0000(6) 0.0021(6) 0.0253(6)
C16 0.0450(7) 0.0432(7) 0.0412(7) -0.0037(6) 0.0005(6) 0.0232(6)
C67 0.0460(8) 0.0404(7) 0.0431(7) -0.0023(6) -0.0041(6) 0.0236(6)
C1 0.0458(8) 0.0442(8) 0.0460(8) -0.0037(6) -0.0035(6) 0.0244(6)
C15 0.0462(8) 0.0415(7) 0.0482(8) -0.0022(6) 0.0044(6) 0.0219(6)
C51 0.0506(8) 0.0428(8) 0.0536(8) 0.0028(6) 0.0046(7) 0.0277(7)
C18 0.0486(8) 0.0447(8) 0.0527(8) 0.0001(6) -0.0029(6) 0.0266(7)
C7 0.0466(8) 0.0420(7) 0.0430(7) -0.0038(6) -0.0025(6) 0.0229(6)
C27 0.0515(8) 0.0427(8) 0.0463(8) -0.0037(6) -0.0042(6) 0.0235(7)
C66 0.0591(9) 0.0413(8) 0.0509(8) 0.0004(6) -0.0015(7) 0.0289(7)
C46 0.0487(8) 0.0491(8) 0.0508(8) -0.0039(6) -0.0066(6) 0.0277(7)
C59 0.0553(9) 0.0442(8) 0.0417(7) -0.0016(6) -0.0010(6) 0.0264(7)
C36 0.0523(8) 0.0428(8) 0.0465(8) -0.0057(6) -0.0086(6) 0.0230(7)
C88 0.0419(8) 0.0472(8) 0.0580(9) 0.0008(7) 0.0034(6) 0.0240(7)
C10 0.0469(8) 0.0429(8) 0.0492(8) -0.0041(6) 0.0053(6) 0.0190(7)
C37 0.0505(8) 0.0462(8) 0.0504(8) -0.0029(6) -0.0080(7) 0.0256(7)
C89 0.0459(8) 0.0528(9) 0.0605(9) 0.0009(7) 0.0025(7) 0.0278(7)
C9 0.0501(9) 0.0490(8) 0.0496(8) -0.0085(7) -0.0056(7) 0.0189(7)
C75 0.0408(7) 0.0445(8) 0.0554(9) -0.0010(6) 0.0032(6) 0.0209(6)
C49 0.0535(8) 0.0492(8) 0.0448(8) 0.0020(6) -0.0036(6) 0.0292(7)
C50 0.0598(9) 0.0484(8) 0.0535(9) 0.0072(7) -0.0005(7) 0.0336(8)
C8 0.0503(8) 0.0492(8) 0.0478(8) -0.0038(6) -0.0072(7) 0.0242(7)
C25 0.0518(9) 0.0460(8) 0.0533(9) -0.0093(7) -0.0095(7) 0.0259(7)
C65 0.0699(11) 0.0482(8) 0.0523(9) 0.0067(7) -0.0015(8) 0.0341(8)
C72 0.0464(8) 0.0587(9) 0.0617(10) -0.0023(8) 0.0013(7) 0.0296(8)
C64 0.0640(10) 0.0487(8) 0.0444(8) 0.0020(6) -0.0014(7) 0.0287(8)
C35 0.0551(9) 0.0454(8) 0.0485(8) -0.0029(6) -0.0078(7) 0.0213(7)
C30 0.0542(9) 0.0473(8) 0.0484(8) -0.0027(7) -0.0034(7) 0.0181(7)
C23 0.0495(9) 0.0512(9) 0.0600(9) -0.0010(7) -0.0083(7) 0.0276(7)
C55 0.0697(11) 0.0476(9) 0.0505(9) -0.0018(7) -0.0073(8) 0.0280(8)
C76 0.0430(8) 0.0417(8) 0.0566(9) -0.0006(6) 0.0008(6) 0.0214(6)
C28 0.0561(9) 0.0507(9) 0.0525(9) -0.0014(7) -0.0003(7) 0.0302(7)
C78 0.0465(8) 0.0440(8) 0.0588(9) -0.0029(7) -0.0019(7) 0.0227(7)
C14 0.0603(10) 0.0485(9) 0.0653(10) -0.0009(7) -0.0056(8) 0.0282(8)
C87 0.0475(8) 0.0446(8) 0.0596(9) 0.0001(7) 0.0024(7) 0.0233(7)
C52 0.0778(12) 0.0433(8) 0.0638(10) 0.0041(7) 0.0066(9) 0.0337(8)
C19 0.0544(9) 0.0567(9) 0.0691(11) -0.0087(8) -0.0012(8) 0.0329(8)
C11 0.0532(9) 0.0452(9) 0.0730(11) -0.0120(8) 0.0009(8) 0.0179(8)
C29 0.0594(10) 0.0512(9) 0.0570(9) -0.0023(7) 0.0054(7) 0.0273(8)
C24 0.0541(9) 0.0537(9) 0.0593(9) -0.0117(7) -0.0175(7) 0.0271(8)
C77 0.0426(8) 0.0432(8) 0.0573(9) 0.0009(6) 0.0001(6) 0.0220(6)
C60 0.0804(12) 0.0537(9) 0.0515(9) 0.0017(7) 0.0105(8) 0.0401(9)
C45 0.0541(9) 0.0663(10) 0.0563(9) -0.0069(8) -0.0048(7) 0.0353(8)
C74 0.0457(8) 0.0440(8) 0.0676(10) -0.0029(7) -0.0020(7) 0.0205(7)
C38 0.0541(9) 0.0540(9) 0.0591(9) 0.0000(7) -0.0123(7) 0.0280(8)
C73 0.0439(8) 0.0539(9) 0.0696(11) -0.0065(8) -0.0059(7) 0.0208(7)
C79 0.0498(9) 0.0561(10) 0.0701(11) -0.0107(8) -0.0064(8) 0.0263(8)
C86 0.0606(10) 0.0516(9) 0.0630(10) -0.0036(7) -0.0008(8) 0.0325(8)
C63 0.0950(14) 0.0653(11) 0.0454(9) 0.0071(8) 0.0009(9) 0.0413(11)
C71 0.0566(10) 0.0793(13) 0.0718(12) -0.0105(10) -0.0132(9) 0.0398(10)
C54 0.0864(13) 0.0535(10) 0.0536(10) -0.0103(8) -0.0076(9) 0.0262(9)
C90 0.0667(11) 0.0540(10) 0.0784(12) -0.0014(9) -0.0094(9) 0.0337(9)
C22 0.0548(10) 0.0693(11) 0.0862(13) -0.0077(10) -0.0184(9) 0.0364(9)
C34 0.0729(12) 0.0630(11) 0.0590(10) 0.0060(8) -0.0033(8) 0.0373(9)
C12 0.0625(11) 0.0417(9) 0.1016(15) -0.0087(9) -0.0001(10) 0.0238(8)
C31 0.0649(11) 0.0741(12) 0.0532(10) 0.0021(9) 0.0056(8) 0.0282(10)
C53 0.0933(14) 0.0408(9) 0.0666(11) -0.0066(8) 0.0048(10) 0.0254(9)
C13 0.0711(12) 0.0498(10) 0.0939(14) 0.0040(9) -0.0048(10) 0.0344(9)
C44 0.0591(10) 0.0785(12) 0.0733(12) -0.0076(9) -0.0041(9) 0.0444(10)
C39 0.0624(11) 0.0666(11) 0.0649(11) -0.0056(9) -0.0173(9) 0.0281(9)
C43 0.0548(10) 0.0695(11) 0.0755(12) -0.0020(9) -0.0105(9) 0.0359(9)
C33 0.0809(13) 0.0821(14) 0.0649(12) 0.0190(10) -0.0025(10) 0.0411(12)
C20 0.0624(11) 0.0674(12) 0.0991(15) -0.0114(10) -0.0003(10) 0.0427(10)
C81 0.0715(12) 0.0543(10) 0.0709(11) -0.0107(8) -0.0047(9) 0.0329(9)
C80 0.0593(10) 0.0570(10) 0.0772(12) -0.0192(9) -0.0119(9) 0.0244(9)
C21 0.0584(11) 0.0737(13) 0.1168(18) -0.0066(12) -0.0122(11) 0.0446(10)
C32 0.0745(13) 0.0941(15) 0.0530(10) 0.0157(10) 0.0031(9) 0.0364(12)
C61 0.1086(16) 0.0672(12) 0.0554(10) -0.0014(9) 0.0187(10) 0.0503(12)
C85 0.0700(12) 0.0721(12) 0.0799(13) -0.0078(10) 0.0004(10) 0.0475(10)
C62 0.1200(18) 0.0724(12) 0.0434(9) 0.0010(9) 0.0121(10) 0.0478(13)
C69 0.0924(15) 0.0654(12) 0.0861(14) -0.0045(10) -0.0179(12) 0.0520(12)
C70 0.0877(14) 0.0869(14) 0.0807(14) -0.0122(11) -0.0223(11) 0.0631(13)
C40 0.0686(13) 0.1011(17) 0.0784(14) -0.0064(12) -0.0279(11) 0.0375(12)
C82 0.0993(17) 0.0699(13) 0.0973(16) -0.0275(12) -0.0136(13) 0.0488(13)
C84 0.1010(17) 0.0929(16) 0.0973(16) -0.0173(13) -0.0039(13) 0.0723(15)
C42 0.0669(13) 0.1147(19) 0.0977(17) -0.0049(14) -0.0166(12) 0.0578(13)
C41 0.0668(13) 0.133(2) 0.0988(18) -0.0013(16) -0.0286(13) 0.0541(15)
C83 0.130(2) 0.0898(17) 0.1040(18) -0.0311(14) -0.0154(16) 0.0790(17)

loop_
_atom_type_symbol
_atom_type_description
_atom_type_scat_dispersion_real
_atom_type_scat_dispersion_imag
_atom_type_scat_source
C C 0.0181 0.0091 'International Tables Vol C Tables 4.2.6.8 and 6.1.1.4'
H H 0.0000 0.0000 'International Tables Vol C Tables 4.2.6.8 and 6.1.1.4'

loop_
_geom_angle_atom_site_label_1
_geom_angle_atom_site_label_2
_geom_angle_atom_site_label_3
_geom_angle
_geom_angle_site_symmetry_1
_geom_angle_site_symmetry_3
C57 C48 C47 120.29(13) . .
C57 C48 C49 119.13(13) . .
C49 C48 C47 119.75(13) . .
C5 C6 C26 124.51(13) . .
C1 C6 C5 118.75(13) . .
C1 C6 C26 115.91(12) . .
C6 C5 C67 123.70(13) . .
C47 C5 C6 119.43(13) . .
C47 C5 C67 116.09(12) . .
C17 C26 C6 119.98(13) . .
C17 C26 C25 118.98(13) . .
C25 C26 C6 120.10(13) . .
C5 C47 C48 116.46(12) . .
C5 C47 C3 119.58(13) . .
C3 C47 C48 123.10(13) . .
C48 C57 C58 116.88(13) . .
C48 C57 C56 119.15(13) . .
C56 C57 C58 123.79(13) . .
C3 C2 C1 119.22(13) . .
C3 C2 C27 116.77(13) . .
C1 C2 C27 123.30(13) . .
C47 C3 C46 124.39(13) . .
C2 C3 C47 119.05(13) . .
C2 C3 C46 115.82(13) . .
C26 C17 C16 117.55(13) . .
C26 C17 C18 118.90(13) . .
C18 C17 C16 123.33(13) . .
C67 C58 C57 117.09(13) . .
C67 C58 C59 118.88(13) . .
C59 C58 C57 123.86(13) . .
C51 C56 C57 118.96(14) . .
C55 C56 C57 124.13(14) . .
C55 C56 C51 116.72(14) . .
C15 C16 C17 124.26(13) . .
C7 C16 C17 116.68(13) . .
C7 C16 C15 118.90(13) . .
C58 C67 C5 120.12(13) . .
C58 C67 C66 118.95(13) . .
C66 C67 C5 120.13(13) . .
C6 C1 C2 119.96(13) . .
C6 C1 C7 116.64(13) . .
C2 C1 C7 122.77(13) . .
C10 C15 C16 119.02(14) . .
C14 C15 C16 123.88(14) . .
C14 C15 C10 116.96(14) . .
C50 C51 C56 119.42(14) . .
C52 C51 C56 119.80(15) . .
C52 C51 C50 120.65(14) . .
C23 C18 C17 119.12(14) . .
C19 C18 C17 123.21(14) . .
C19 C18 C23 117.43(15) . .
C16 C7 C1 120.17(13) . .
C16 C7 C8 119.56(13) . .
C8 C7 C1 119.51(13) . .
C36 C27 C2 119.96(14) . .
C36 C27 C28 119.52(14) . .
C28 C27 C2 119.65(14) . .
C67 C66 H66 119.1 . .
C65 C66 C67 121.77(14) . .
C65 C66 H66 119.1 . .
C37 C46 C3 119.95(14) . .
C37 C46 C45 119.45(14) . .
C45 C46 C3 119.75(14) . .
C64 C59 C58 119.56(13) . .
C64 C59 C60 117.16(14) . .
C60 C59 C58 123.06(14) . .
C27 C36 C37 116.73(14) . .
C27 C36 C35 118.59(15) . .
C35 C36 C37 124.53(14) . .
C89 C88 C87 124.03(14) . .
C75 C88 C89 118.83(14) . .
C75 C88 C87 116.97(14) . .
C9 C10 C15 119.39(14) . .
C9 C10 C11 120.91(15) . .
C11 C10 C15 119.63(15) . .
C46 C37 C36 117.46(13) . .
C46 C37 C38 118.56(15) . .
C38 C37 C36 123.78(14) . .
C72 C89 C88 119.33(15) . .
C90 C89 C88 124.20(16) . .
C90 C89 C72 116.29(15) . .
C10 C9 H9 119.4 . .
C8 C9 C10 121.12(15) . .
C8 C9 H9 119.4 . .
C88 C75 C76 120.21(14) . .
C88 C75 C74 119.19(14) . .
C74 C75 C76 119.75(14) . .
C48 C49 H49 119.4 . .
C50 C49 C48 121.29(14) . .
C50 C49 H49 119.4 . .
C51 C50 H50 119.4 . .
C49 C50 C51 121.18(14) . .
C49 C50 H50 119.4 . .
C7 C8 H8 119.4 . .
C9 C8 C7 121.15(15) . .
C9 C8 H8 119.4 . .
C26 C25 H25 119.1 . .
C24 C25 C26 121.78(14) . .
C24 C25 H25 119.1 . .
C66 C65 H65 119.5 . .
C66 C65 C64 120.99(14) . .
C64 C65 H65 119.5 . .
C73 C72 C89 118.91(15) . .
C71 C72 C89 120.21(16) . .
C71 C72 C73 120.81(17) . .
C59 C64 C65 118.92(14) . .
C63 C64 C59 119.58(15) . .
C63 C64 C65 121.36(15) . .
C30 C35 C36 119.43(15) . .
C34 C35 C36 123.79(16) . .
C34 C35 C30 116.64(16) . .
C29 C30 C35 118.95(15) . .
C31 C30 C35 119.83(16) . .
C31 C30 C29 121.18(17) . .
C24 C23 C18 119.25(14) . .
C22 C23 C18 119.39(16) . .
C22 C23 C24 121.20(16) . .
C56 C55 H55 119.1 . .
C54 C55 C56 121.75(16) . .
C54 C55 H55 119.1 . .
C77 C76 C75 116.18(13) . .
C77 C76 C75 123.66(13) 2_655 .
C77 C76 C77 119.30(15) . 2_655
C27 C28 H28 119.3 . .
C29 C28 C27 121.39(15) . .
C29 C28 H28 119.3 . .
C87 C78 C77 119.99(14) . .
C87 C78 C79 119.06(15) . .
C79 C78 C77 120.27(14) . .
C15 C14 H14 119.4 . .
C13 C14 C15 121.18(17) . .
C13 C14 H14 119.4 . .
C78 C87 C88 117.21(14) . .
C78 C87 C86 118.99(15) . .
C86 C87 C88 123.67(15) . .
C51 C52 H52 119.3 . .
C53 C52 C51 121.36(16) . .
C53 C52 H52 119.3 . .
C18 C19 H19 119.2 . .
C20 C19 C18 121.55(17) . .
C20 C19 H19 119.2 . .
C10 C11 H11 119.4 . .
C12 C11 C10 121.21(17) . .
C12 C11 H11 119.4 . .
C30 C29 H29 119.3 . .
C28 C29 C30 121.33(16) . .
C28 C29 H29 119.3 . .
C25 C24 C23 120.91(15) . .
C25 C24 H24 119.5 . .
C23 C24 H24 119.5 . .
C76 C77 C76 119.35(15) . 3_665
C76 C77 C78 116.38(13) . .
C76 C77 C78 123.64(14) 3_665 .
C59 C60 H60 119.3 . .
C61 C60 C59 121.33(17) . .
C61 C60 H60 119.3 . .
C46 C45 H45 119.3 . .
C44 C45 C46 121.33(17) . .
C44 C45 H45 119.3 . .
C75 C74 H74 119.3 . .
C73 C74 C75 121.39(15) . .
C73 C74 H74 119.3 . .
C39 C38 C37 122.82(17) . .
C43 C38 C37 119.25(15) . .
C43 C38 C39 117.73(16) . .
C72 C73 H73 119.2 . .
C74 C73 C72 121.56(16) . .
C74 C73 H73 119.2 . .
C78 C79 H79 119.2 . .
C80 C79 C78 121.52(16) . .
C80 C79 H79 119.2 . .
C81 C86 C87 119.40(16) . .
C81 C86 C85 116.98(16) . .
C85 C86 C87 123.39(17) . .
C64 C63 H63 119.4 . .
C62 C63 C64 121.29(17) . .
C62 C63 H63 119.4 . .
C72 C71 H71 119.4 . .
C70 C71 C72 121.12(18) . .
C70 C71 H71 119.4 . .
C55 C54 H54 119.6 . .
C55 C54 C53 120.81(17) . .
C53 C54 H54 119.6 . .
C89 C90 H90 119.2 . .
C69 C90 C89 121.65(18) . .
C69 C90 H90 119.2 . .
C23 C22 H22 119.6 . .
C21 C22 C23 120.87(18) . .
C21 C22 H22 119.6 . .
C35 C34 H34 119.6 . .
C33 C34 C35 120.88(19) . .
C33 C34 H34 119.6 . .
C11 C12 H12 120.3 . .
C11 C12 C13 119.45(17) . .
C13 C12 H12 120.3 . .
C30 C31 H31 119.3 . .
C32 C31 C30 121.42(19) . .
C32 C31 H31 119.3 . .
C52 C53 C54 119.34(16) . .
C52 C53 H53 120.3 . .
C54 C53 H53 120.3 . .
C14 C13 C12 121.17(18) . .
C14 C13 H13 119.4 . .
C12 C13 H13 119.4 . .
C45 C44 H44 119.5 . .
C45 C44 C43 120.98(17) . .
C43 C44 H44 119.5 . .
C38 C39 H39 119.4 . .
C40 C39 C38 121.2(2) . .
C40 C39 H39 119.4 . .
C38 C43 C44 119.36(16) . .
C38 C43 C42 119.41(19) . .
C44 C43 C42 121.13(19) . .
C34 C33 H33 119.3 . .
C34 C33 C32 121.43(19) . .
C32 C33 H33 119.3 . .
C19 C20 H20 119.8 . .
C19 C20 C21 120.36(18) . .
C21 C20 H20 119.8 . .
C80 C81 C86 118.81(16) . .
C82 C81 C86 119.42(19) . .
C82 C81 C80 121.60(19) . .
C79 C80 C81 121.11(17) . .
C79 C80 H80 119.4 . .
C81 C80 H80 119.4 . .
C22 C21 C20 120.02(17) . .
C22 C21 H21 120.0 . .
C20 C21 H21 120.0 . .
C31 C32 C33 119.36(19) . .
C31 C32 H32 120.3 . .
C33 C32 H32 120.3 . .
C60 C61 H61 119.7 . .
C60 C61 C62 120.56(18) . .
C62 C61 H61 119.7 . .
C86 C85 H85 119.2 . .
C84 C85 C86 121.6(2) . .
C84 C85 H85 119.2 . .
C63 C62 C61 119.64(17) . .
C63 C62 H62 120.2 . .
C61 C62 H62 120.2 . .
C90 C69 H69 119.4 . .
C90 C69 C70 121.15(19) . .
C70 C69 H69 119.4 . .
C71 C70 C69 119.22(18) . .
C71 C70 H70 120.4 . .
C69 C70 H70 120.4 . .
C39 C40 H40 119.8 . .
C39 C40 C41 120.4(2) . .
C41 C40 H40 119.8 . .
C81 C82 H82 119.5 . .
C83 C82 C81 120.9(2) . .
C83 C82 H82 119.5 . .
C85 C84 H84 119.8 . .
C85 C84 C83 120.4(2) . .
C83 C84 H84 119.8 . .
C43 C42 H42 119.9 . .
C41 C42 C43 120.3(2) . .
C41 C42 H42 119.9 . .
C40 C41 H41 119.7 . .
C42 C41 C40 120.6(2) . .
C42 C41 H41 119.7 . .
C82 C83 C84 120.2(2) . .
C82 C83 H83 119.9 . .
C84 C83 H83 119.9 . .

loop_
_geom_bond_atom_site_label_1
_geom_bond_atom_site_label_2
_geom_bond_distance
_geom_bond_site_symmetry_2
C48 C47 1.459(2) .
C48 C57 1.401(2) .
C48 C49 1.433(2) .
C6 C5 1.4383(19) .
C6 C26 1.463(2) .
C6 C1 1.401(2) .
C5 C47 1.406(2) .
C5 C67 1.464(2) .
C26 C17 1.400(2) .
C26 C25 1.432(2) .
C47 C3 1.439(2) .
C57 C58 1.4603(19) .
C57 C56 1.448(2) .
C2 C3 1.398(2) .
C2 C1 1.434(2) .
C2 C27 1.462(2) .
C3 C46 1.466(2) .
C17 C16 1.459(2) .
C17 C18 1.451(2) .
C58 C67 1.403(2) .
C58 C59 1.445(2) .
C56 C51 1.417(2) .
C56 C55 1.411(2) .
C16 C15 1.447(2) .
C16 C7 1.396(2) .
C67 C66 1.428(2) .
C1 C7 1.464(2) .
C15 C10 1.419(2) .
C15 C14 1.411(2) .
C51 C50 1.416(2) .
C51 C52 1.411(2) .
C18 C23 1.419(2) .
C18 C19 1.410(2) .
C7 C8 1.431(2) .
C27 C36 1.404(2) .
C27 C28 1.426(2) .
C66 H66 0.9300 .
C66 C65 1.347(2) .
C46 C37 1.404(2) .
C46 C45 1.428(2) .
C59 C64 1.415(2) .
C59 C60 1.419(2) .
C36 C37 1.458(2) .
C36 C35 1.449(2) .
C88 C89 1.450(2) .
C88 C75 1.406(2) .
C88 C87 1.452(2) .
C10 C9 1.411(2) .
C10 C11 1.413(2) .
C37 C38 1.452(2) .
C89 C72 1.420(2) .
C89 C90 1.414(2) .
C9 H9 0.9300 .
C9 C8 1.348(2) .
C75 C76 1.459(2) .
C75 C74 1.426(2) .
C49 H49 0.9300 .
C49 C50 1.346(2) .
C50 H50 0.9300 .
C8 H8 0.9300 .
C25 H25 0.9300 .
C25 C24 1.346(2) .
C65 H65 0.9300 .
C65 C64 1.419(2) .
C72 C73 1.413(2) .
C72 C71 1.398(2) .
C64 C63 1.411(2) .
C35 C30 1.418(2) .
C35 C34 1.418(2) .
C30 C29 1.418(2) .
C30 C31 1.406(2) .
C23 C24 1.416(2) .
C23 C22 1.416(2) .
C55 H55 0.9300 .
C55 C54 1.365(2) .
C76 C77 1.400(2) .
C76 C77 1.440(2) 2_655
C28 H28 0.9300 .
C28 C29 1.344(2) .
C78 C87 1.402(2) .
C78 C77 1.463(2) .
C78 C79 1.424(2) .
C14 H14 0.9300 .
C14 C13 1.368(2) .
C87 C86 1.442(2) .
C52 H52 0.9300 .
C52 C53 1.352(3) .
C19 H19 0.9300 .
C19 C20 1.364(2) .
C11 H11 0.9300 .
C11 C12 1.351(3) .
C29 H29 0.9300 .
C24 H24 0.9300 .
C77 C76 1.440(2) 3_665
C60 H60 0.9300 .
C60 C61 1.365(2) .
C45 H45 0.9300 .
C45 C44 1.349(2) .
C74 H74 0.9300 .
C74 C73 1.347(2) .
C38 C39 1.414(2) .
C38 C43 1.411(3) .
C73 H73 0.9300 .
C79 H79 0.9300 .
C79 C80 1.352(2) .
C86 C81 1.418(3) .
C86 C85 1.419(3) .
C63 H63 0.9300 .
C63 C62 1.353(3) .
C71 H71 0.9300 .
C71 C70 1.366(3) .
C54 H54 0.9300 .
C54 C53 1.393(3) .
C90 H90 0.9300 .
C90 C69 1.363(3) .
C22 H22 0.9300 .
C22 C21 1.354(3) .
C34 H34 0.9300 .
C34 C33 1.370(3) .
C12 H12 0.9300 .
C12 C13 1.389(3) .
C31 H31 0.9300 .
C31 C32 1.350(3) .
C53 H53 0.9300 .
C13 H13 0.9300 .
C44 H44 0.9300 .
C44 C43 1.419(3) .
C39 H39 0.9300 .
C39 C40 1.368(3) .
C43 C42 1.424(3) .
C33 H33 0.9300 .
C33 C32 1.381(3) .
C20 H20 0.9300 .
C20 C21 1.400(3) .
C81 C80 1.415(3) .
C81 C82 1.412(3) .
C80 H80 0.9300 .
C21 H21 0.9300 .
C32 H32 0.9300 .
C61 H61 0.9300 .
C61 C62 1.399(3) .
C85 H85 0.9300 .
C85 C84 1.360(3) .
C62 H62 0.9300 .
C69 H69 0.9300 .
C69 C70 1.380(3) .
C70 H70 0.9300 .
C40 H40 0.9300 .
C40 C41 1.391(4) .
C82 H82 0.9300 .
C82 C83 1.355(4) .
C84 H84 0.9300 .
C84 C83 1.392(4) .
C42 H42 0.9300 .
C42 C41 1.357(4) .
C41 H41 0.9300 .
C83 H83 0.9300 .

loop_
_geom_torsion_atom_site_label_1
_geom_torsion_atom_site_label_2
_geom_torsion_atom_site_label_3
_geom_torsion_atom_site_label_4
_geom_torsion
_geom_torsion_site_symmetry_1
_geom_torsion_site_symmetry_4
C48 C47 C3 C2 -152.97(15) . .
C48 C47 C3 C46 37.3(2) . .
C48 C57 C58 C67 -30.7(2) . .
C48 C57 C58 C59 144.61(15) . .
C48 C57 C56 C51 -10.4(2) . .
C48 C57 C56 C55 164.39(15) . .
C48 C49 C50 C51 -4.8(2) . .
C6 C5 C47 C48 154.80(13) . .
C6 C5 C47 C3 -14.9(2) . .
C6 C5 C67 C58 -171.11(14) . .
C6 C5 C67 C66 19.3(2) . .
C6 C26 C17 C16 15.1(2) . .
C6 C26 C17 C18 -159.61(14) . .
C6 C26 C25 C24 168.17(16) . .
C6 C1 C7 C16 20.0(2) . .
C6 C1 C7 C8 -149.97(15) . .
C5 C6 C26 C17 -172.69(14) . .
C5 C6 C26 C25 18.5(2) . .
C5 C6 C1 C2 -16.3(2) . .
C5 C6 C1 C7 154.89(14) . .
C5 C47 C3 C2 16.0(2) . .
C5 C47 C3 C46 -153.71(15) . .
C5 C67 C66 C65 169.67(15) . .
C26 C6 C5 C47 -153.99(14) . .
C26 C6 C5 C67 36.5(2) . .
C26 C6 C1 C2 153.74(14) . .
C26 C6 C1 C7 -35.1(2) . .
C26 C17 C16 C15 144.91(15) . .
C26 C17 C16 C7 -30.5(2) . .
C26 C17 C18 C23 -11.9(2) . .
C26 C17 C18 C19 162.31(16) . .
C26 C25 C24 C23 -5.5(3) . .
C47 C48 C57 C58 14.7(2) . .
C47 C48 C57 C56 -160.61(13) . .
C47 C48 C49 C50 168.18(15) . .
C47 C5 C67 C58 19.1(2) . .
C47 C5 C67 C66 -150.57(14) . .
C47 C3 C46 C37 -170.97(15) . .
C47 C3 C46 C45 19.6(2) . .
C57 C48 C47 C5 18.5(2) . .
C57 C48 C47 C3 -172.20(14) . .
C57 C48 C49 C50 -1.5(2) . .
C57 C58 C67 C5 14.0(2) . .
C57 C58 C67 C66 -176.25(13) . .
C57 C58 C59 C64 173.57(15) . .
C57 C58 C59 C60 -11.9(2) . .
C57 C56 C51 C50 4.3(2) . .
C57 C56 C51 C52 -179.83(15) . .
C57 C56 C55 C54 -179.01(17) . .
C2 C3 C46 C37 19.0(2) . .
C2 C3 C46 C45 -150.43(16) . .
C2 C1 C7 C16 -169.08(15) . .
C2 C1 C7 C8 20.9(2) . .
C2 C27 C36 C37 13.3(2) . .
C2 C27 C36 C35 -162.36(14) . .
C2 C27 C28 C29 170.10(15) . .
C3 C2 C1 C6 17.6(2) . .
C3 C2 C1 C7 -153.07(15) . .
C3 C2 C27 C36 20.2(2) . .
C3 C2 C27 C28 -149.13(15) . .
C3 C46 C37 C36 14.3(2) . .
C3 C46 C37 C38 -160.70(15) . .
C3 C46 C45 C44 169.41(17) . .
C17 C26 C25 C24 -0.8(2) . .
C17 C16 C15 C10 173.90(14) . .
C17 C16 C15 C14 -10.6(2) . .
C17 C16 C7 C1 13.1(2) . .
C17 C16 C7 C8 -176.93(14) . .
C17 C18 C23 C24 5.9(2) . .
C17 C18 C23 C22 -178.62(16) . .
C17 C18 C19 C20 -179.35(17) . .
C58 C57 C56 C51 174.67(14) . .
C58 C57 C56 C55 -10.6(2) . .
C58 C67 C66 C65 -0.1(2) . .
C58 C59 C64 C65 6.1(2) . .
C58 C59 C64 C63 -178.15(16) . .
C58 C59 C60 C61 179.49(18) . .
C56 C57 C58 C67 144.34(14) . .
C56 C57 C58 C59 -40.3(2) . .
C56 C51 C50 C49 3.3(2) . .
C56 C51 C52 C53 -2.1(3) . .
C56 C55 C54 C53 0.2(3) . .
C16 C17 C18 C23 173.71(14) . .
C16 C17 C18 C19 -12.1(2) . .
C16 C15 C10 C9 6.3(2) . .
C16 C15 C10 C11 -176.84(14) . .
C16 C15 C14 C13 179.61(17) . .
C16 C7 C8 C9 0.6(2) . .
C67 C5 C47 C48 -34.91(19) . .
C67 C5 C47 C3 155.36(14) . .
C67 C58 C59 C64 -11.2(2) . .
C67 C58 C59 C60 163.30(16) . .
C67 C66 C65 C64 -5.2(3) . .
C1 C6 C5 C47 15.1(2) . .
C1 C6 C5 C67 -154.38(14) . .
C1 C6 C26 C17 17.9(2) . .
C1 C6 C26 C25 -150.90(15) . .
C1 C2 C3 C47 -17.1(2) . .
C1 C2 C3 C46 153.54(14) . .
C1 C2 C27 C36 -169.61(15) . .
C1 C2 C27 C28 21.1(2) . .
C1 C7 C8 C9 170.64(15) . .
C15 C16 C7 C1 -162.57(14) . .
C15 C16 C7 C8 7.4(2) . .
C15 C10 C9 C8 1.7(2) . .
C15 C10 C11 C12 -4.6(3) . .
C15 C14 C13 C12 -0.7(3) . .
C51 C56 C55 C54 -4.1(3) . .
C51 C52 C53 C54 -2.0(3) . .
C18 C17 C16 C15 -40.6(2) . .
C18 C17 C16 C7 143.99(15) . .
C18 C23 C24 C25 2.8(3) . .
C18 C23 C22 C21 -3.6(3) . .
C18 C19 C20 C21 -0.2(3) . .
C7 C16 C15 C10 -10.8(2) . .
C7 C16 C15 C14 164.72(15) . .
C27 C2 C3 C47 153.55(14) . .
C27 C2 C3 C46 -35.8(2) . .
C27 C2 C1 C6 -152.42(15) . .
C27 C2 C1 C7 37.0(2) . .
C27 C36 C37 C46 -30.3(2) . .
C27 C36 C37 C38 144.50(16) . .
C27 C36 C35 C30 -10.3(2) . .
C27 C36 C35 C34 165.23(16) . .
C27 C28 C29 C30 -5.2(3) . .
C66 C65 C64 C59 2.1(3) . .
C66 C65 C64 C63 -173.59(18) . .
C46 C37 C38 C39 162.78(17) . .
C46 C37 C38 C43 -12.0(2) . .
C46 C45 C44 C43 -5.6(3) . .
C59 C58 C67 C5 -161.56(14) . .
C59 C58 C67 C66 8.2(2) . .
C59 C64 C63 C62 -2.9(3) . .
C59 C60 C61 C62 0.4(3) . .
C36 C27 C28 C29 0.7(2) . .
C36 C37 C38 C39 -11.9(3) . .
C36 C37 C38 C43 173.32(16) . .
C36 C35 C30 C29 6.1(2) . .
C36 C35 C30 C31 -176.41(16) . .
C36 C35 C34 C33 178.93(18) . .
C88 C89 C72 C73 -4.1(2) . .
C88 C89 C72 C71 178.85(16) . .
C88 C89 C90 C69 -179.59(19) . .
C88 C75 C76 C77 172.07(15) . 2_655
C88 C75 C76 C77 -18.6(2) . .
C88 C75 C74 C73 1.1(3) . .
C88 C87 C86 C81 -172.00(17) . .
C88 C87 C86 C85 13.7(3) . .
C10 C15 C14 C13 -4.8(3) . .
C10 C9 C8 C7 -5.3(2) . .
C10 C11 C12 C13 -1.0(3) . .
C37 C46 C45 C44 -0.1(3) . .
C37 C36 C35 C30 174.44(15) . .
C37 C36 C35 C34 -10.0(3) . .
C37 C38 C39 C40 179.71(19) . .
C37 C38 C43 C44 6.6(3) . .
C37 C38 C43 C42 -177.03(19) . .
C89 C88 C75 C76 161.04(15) . .
C89 C88 C75 C74 -8.4(2) . .
C89 C88 C87 C78 -144.91(16) . .
C89 C88 C87 C86 39.2(2) . .
C89 C72 C73 C74 -3.4(3) . .
C89 C72 C71 C70 1.7(3) . .
C89 C90 C69 C70 -0.6(4) . .
C9 C10 C11 C12 172.16(17) . .
C75 C88 C89 C72 9.9(2) . .
C75 C88 C89 C90 -165.06(17) . .
C75 C88 C87 C78 30.3(2) . .
C75 C88 C87 C86 -145.53(16) . .
C75 C76 C77 C76 -153.59(11) . 3_665
C75 C76 C77 C78 35.2(2) . .
C75 C74 C73 C72 5.0(3) . .
C49 C48 C47 C5 -151.06(14) . .
C49 C48 C47 C3 18.3(2) . .
C49 C48 C57 C58 -175.73(13) . .
C49 C48 C57 C56 9.0(2) . .
C50 C51 C52 C53 173.72(18) . .
C25 C26 C17 C16 -175.91(14) . .
C25 C26 C17 C18 9.3(2) . .
C65 C64 C63 C62 172.8(2) . .
C72 C89 C90 C69 5.4(3) . .
C72 C71 C70 C69 3.3(3) . .
C64 C59 C60 C61 -5.9(3) . .
C64 C63 C62 C61 -2.8(4) . .
C35 C36 C37 C46 145.07(16) . .
C35 C36 C37 C38 -40.2(2) . .
C35 C30 C29 C28 1.7(2) . .
C35 C30 C31 C32 -4.7(3) . .
C35 C34 C33 C32 -0.2(3) . .
C30 C35 C34 C33 -5.4(3) . .
C30 C31 C32 C33 -1.1(3) . .
C23 C18 C19 C20 -5.1(3) . .
C23 C22 C21 C20 -1.8(3) . .
C55 C56 C51 C50 -170.83(15) . .
C55 C56 C51 C52 5.0(2) . .
C55 C54 C53 C52 3.0(3) . .
C76 C75 C74 C73 -168.41(16) . .
C28 C27 C36 C37 -177.40(14) . .
C28 C27 C36 C35 7.0(2) . .
C78 C87 C86 C81 12.2(3) . .
C78 C87 C86 C85 -162.12(18) . .
C78 C79 C80 C81 6.1(3) . .
C14 C15 C10 C9 -169.50(15) . .
C14 C15 C10 C11 7.4(2) . .
C87 C88 C89 C72 -175.00(15) . .
C87 C88 C89 C90 10.1(3) . .
C87 C88 C75 C76 -14.4(2) . .
C87 C88 C75 C74 176.14(15) . .
C87 C78 C77 C76 169.59(16) . 3_665
C87 C78 C77 C76 -19.6(2) . .
C87 C78 C79 C80 -1.1(3) . .
C87 C86 C81 C80 -7.4(3) . .
C87 C86 C81 C82 177.19(19) . .
C87 C86 C85 C84 180.0(2) . .
C52 C51 C50 C49 -172.55(16) . .
C19 C18 C23 C24 -168.65(16) . .
C19 C18 C23 C22 6.9(2) . .
C19 C20 C21 C22 3.7(3) . .
C11 C10 C9 C8 -175.09(16) . .
C11 C12 C13 C14 3.7(3) . .
C29 C30 C31 C32 172.78(19) . .
C24 C23 C22 C21 171.8(2) . .
C77 C76 C77 C76 16.2(3) 2_655 3_665
C77 C76 C77 C78 -155.00(12) 2_655 .
C77 C78 C87 C88 -13.5(2) . .
C77 C78 C87 C86 162.50(15) . .
C77 C78 C79 C80 -171.56(18) . .
C60 C59 C64 C65 -168.71(16) . .
C60 C59 C64 C63 7.0(3) . .
C60 C61 C62 C63 4.1(4) . .
C45 C46 C37 C36 -176.21(15) . .
C45 C46 C37 C38 8.7(2) . .
C45 C44 C43 C38 2.2(3) . .
C45 C44 C43 C42 -174.1(2) . .
C74 C75 C76 C77 150.73(16) . .
C74 C75 C76 C77 -18.6(2) . 2_655
C38 C39 C40 C41 -0.3(4) . .
C38 C43 C42 C41 -4.9(4) . .
C73 C72 C71 C70 -175.35(19) . .
C79 C78 C87 C88 175.94(16) . .
C79 C78 C87 C86 -8.0(2) . .
C79 C78 C77 C76 150.77(16) . .
C79 C78 C77 C76 -20.0(2) . 3_665
C86 C81 C80 C79 -1.7(3) . .
C86 C81 C82 C83 5.1(4) . .
C86 C85 C84 C83 0.4(4) . .
C71 C72 C73 C74 173.67(18) . .
C90 C89 C72 C73 171.26(17) . .
C90 C89 C72 C71 -5.8(2) . .
C90 C69 C70 C71 -3.9(4) . .
C22 C23 C24 C25 -172.66(18) . .
C34 C35 C30 C29 -169.80(16) . .
C34 C35 C30 C31 7.7(2) . .
C34 C33 C32 C31 3.6(3) . .
C31 C30 C29 C28 -175.77(17) . .
C44 C43 C42 C41 171.4(2) . .
C39 C38 C43 C44 -168.43(18) . .
C39 C38 C43 C42 8.0(3) . .
C39 C40 C41 C42 3.7(4) . .
C43 C38 C39 C40 -5.5(3) . .
C43 C42 C41 C40 -1.0(4) . .
C81 C86 C85 C84 5.5(3) . .
C81 C82 C83 C84 1.0(4) . .
C80 C81 C82 C83 -170.2(2) . .
C85 C86 C81 C80 167.29(19) . .
C85 C86 C81 C82 -8.1(3) . .
C85 C84 C83 C82 -3.8(4) . .
C82 C81 C80 C79 173.6(2) . .

loop_
_smtbx_masks_void_nr
_smtbx_masks_void_average_x
_smtbx_masks_void_average_y
_smtbx_masks_void_average_z
_smtbx_masks_void_volume
_smtbx_masks_void_count_electrons
_smtbx_masks_void_content
1 0.000 0.000 0.000 1014.3 322.0 'Undetermined solvent'
2 0.000 0.000 0.500 901.5 336.1 'Undetermined solvent'
3 0.333 0.667 0.167 901.5 336.1 'Undetermined solvent'
4 -0.333 0.333 0.833 901.5 336.1 'Undetermined solvent'
5 0.333 0.667 0.667 1014.3 322.0 'Undetermined solvent'
6 0.667 0.333 0.333 1014.3 322.0 'Undetermined solvent'
